data_1502475
loop_
_publ_author_name
'Chai, Guobi'
'Qiu, Youai'
'Fu, Chunling'
'Ma, Shengming'

_publ_section_title
;
 Efficient assembly of chromone skeleton from 2,3-allenoic acids and
 benzynes.
;
_journal_issue 19
_journal_name_full 'Organic letters'
_journal_page_first 5196
_journal_page_last 5199
_journal_paper_doi 10.1021/ol202076c
_journal_volume 13
_journal_year 2011
_chemical_formula_moiety 'C17 H14 O2'
_chemical_formula_sum 'C17 H14 O2'
_chemical_formula_weight 250.28
_chemical_name_systematic
; 
 ? 
;
_space_group_IT_number 15
_symmetry_cell_setting monoclinic
_symmetry_space_group_name_Hall '-C 2yc'
_symmetry_space_group_name_H-M 'C 1 2/c 1'
_atom_sites_solution_hydrogens geom
_atom_sites_solution_primary direct
_atom_sites_solution_secondary difmap
_audit_creation_method SHELXL-97
_cell_angle_alpha 90.00
_cell_angle_beta 103.569(4)
_cell_angle_gamma 90.00
_cell_formula_units_Z 8
_cell_length_a 15.3311(5)
_cell_length_b 8.9614(2)
_cell_length_c 18.9054(6)
_cell_measurement_reflns_used 3162
_cell_measurement_temperature 293(2)
_cell_measurement_theta_max 29.2361
_cell_measurement_theta_min 2.7280
_cell_volume 2524.88(13)
_computing_cell_refinement
;
CrysAlisPro, Oxford Diffraction Ltd.,
Version 1.171.33.52 (release 06-11-2009 CrysAlis171 .NET)
(compiled Nov  6 2009,16:24:50)
;
_computing_data_collection
;
CrysAlisPro, Oxford Diffraction Ltd.,
Version 1.171.33.52 (release 06-11-2009 CrysAlis171 .NET)
(compiled Nov  6 2009,16:24:50)
;
_computing_data_reduction
;
CrysAlisPro, Oxford Diffraction Ltd.,
Version 1.171.33.52 (release 06-11-2009 CrysAlis171 .NET)
(compiled Nov  6 2009,16:24:50)
;
_computing_molecular_graphics
;
 OLEX2: a complete structure solution, refinement and analysis program.
 Dolomanov et al., J. Appl. Cryst. (2009). 42, 339-341
;
_computing_publication_material
;
 OLEX2: a complete structure solution, refinement and analysis program.
 Dolomanov et al., J. Appl. Cryst. (2009). 42, 339-341
;
_diffrn_ambient_temperature 293(2)
_diffrn_detector_area_resol_mean 10.3592
_diffrn_measured_fraction_theta_full 0.999
_diffrn_measured_fraction_theta_max 0.999
_diffrn_measurement_device_type 'Xcalibur, Atlas, Gemini ultra'
_diffrn_measurement_method '\w scans'
_diffrn_radiation_monochromator graphite
_diffrn_radiation_source 'fine-focus sealed tube'
_diffrn_radiation_type MoK\a
_diffrn_radiation_wavelength 0.71073
_diffrn_reflns_av_R_equivalents 0.0181
_diffrn_reflns_av_sigmaI/netI 0.0232
_diffrn_reflns_limit_h_max 15
_diffrn_reflns_limit_h_min -18
_diffrn_reflns_limit_k_max 8
_diffrn_reflns_limit_k_min -10
_diffrn_reflns_limit_l_max 17
_diffrn_reflns_limit_l_min -22
_diffrn_reflns_number 5765
_diffrn_reflns_theta_full 25.35
_diffrn_reflns_theta_max 25.35
_diffrn_reflns_theta_min 2.73
_exptl_absorpt_coefficient_mu 0.085
_exptl_absorpt_correction_T_max 0.981
_exptl_absorpt_correction_T_min 0.964
_exptl_absorpt_correction_type multi-scan
_exptl_absorpt_process_details
;
CrysAlisPro, Oxford Diffraction Ltd.,
Version 1.171.33.53 (release 17-11-2009 CrysAlis171 .NET)
(compiled Nov 17 2009,16:58:22)
Empirical absorption correction using spherical harmonics,
 implemented in SCALE3 ABSPACK scaling algorithm.
;
_exptl_crystal_colour colorless
_exptl_crystal_density_diffrn 1.317
_exptl_crystal_density_method 'not measured'
_exptl_crystal_description block
_exptl_crystal_F_000 1056
_exptl_crystal_size_max 0.48
_exptl_crystal_size_mid 0.36
_exptl_crystal_size_min 0.23
_refine_diff_density_max 0.176
_refine_diff_density_min -0.224
_refine_diff_density_rms 0.039
_refine_ls_extinction_method none
_refine_ls_goodness_of_fit_ref 1.057
_refine_ls_hydrogen_treatment constr
_refine_ls_matrix_type full
_refine_ls_number_parameters 173
_refine_ls_number_reflns 2315
_refine_ls_number_restraints 0
_refine_ls_restrained_S_all 1.057
_refine_ls_R_factor_all 0.0462
_refine_ls_R_factor_gt 0.0372
_refine_ls_shift/su_max 0.027
_refine_ls_shift/su_mean 0.003
_refine_ls_structure_factor_coef Fsqd
_refine_ls_weighting_details 'calc w=1/[\s^2^(Fo^2^)+(0.0459P)^2^+1.2942P] where P=(Fo^2^+2Fc^2^)/3'
_refine_ls_weighting_scheme calc
_refine_ls_wR_factor_gt 0.0906
_refine_ls_wR_factor_ref 0.0961
_reflns_number_gt 1925
_reflns_number_total 2315
_reflns_threshold_expression >2sigma(I)
_cod_data_source_file ol202076c_si_002.cif
_cod_data_source_block 100908_cgb_8_31
_cod_depositor_comments
;
The following automatic conversions were performed:

'_symmetry_cell_setting' value 'Monoclinic' changed to 'monoclinic'
according to /home/saulius/struct/CIF-dictionaries/cif_core.dic
dictionary named 'cif_core.dic' version 2.4.1 from 2010-06-29.

Automatic conversion script
Id: cif_fix_values 1715 2011-07-08 13:25:40Z adriana 

The following automatic conversions were performed:

'_exptl_absorpt_correction_type' value 'multi-scan'' was replaced
with the value 'multi-scan' as specified in the replacement file
'src/cod-tools/trunk/data/replacement-values/replacement_values.lst'.

Automatic conversion script
Id: cif_fix_values 5376 2017-05-30 11:51:03Z andrius 
;
_cod_original_cell_volume 2524.88(14)
_cod_original_sg_symbol_H-M 'C 2/c'
_cod_database_code 1502475

loop_
_symmetry_equiv_pos_as_xyz
'x, y, z'
'-x, y, -z+1/2'
'x+1/2, y+1/2, z'
'-x+1/2, y+1/2, -z+1/2'
'-x, -y, -z'
'x, -y, z-1/2'
'-x+1/2, -y+1/2, -z'
'x+1/2, -y+1/2, z-1/2'

loop_
_atom_site_label
_atom_site_type_symbol
_atom_site_fract_x
_atom_site_fract_y
_atom_site_fract_z
_atom_site_U_iso_or_equiv
_atom_site_adp_type
_atom_site_occupancy
_atom_site_symmetry_multiplicity
_atom_site_calc_flag
_atom_site_refinement_flags
O1 O -0.05275(7) 0.32619(11) -0.09625(5) 0.0341(3) Uani 1 1 d .
O2 O 0.11894(6) 0.08681(9) 0.05946(4) 0.0190(2) Uani 1 1 d .
C1 C 0.22210(9) 0.05692(14) -0.01352(7) 0.0223(3) Uani 1 1 d .
H1 H 0.2575 -0.0007 0.0231 0.027 Uiso 1 1 calc R
C2 C 0.24908(9) 0.08617(15) -0.07663(7) 0.0259(3) Uani 1 1 d .
H2 H 0.3032 0.0479 -0.0827 0.031 Uiso 1 1 calc R
C3 C 0.19582(10) 0.17281(15) -0.13168(7) 0.0268(3) Uani 1 1 d .
H3 H 0.2152 0.1938 -0.1737 0.032 Uiso 1 1 calc R
C4 C 0.11483(10) 0.22703(14) -0.12378(7) 0.0242(3) Uani 1 1 d .
H4 H 0.0790 0.2829 -0.1609 0.029 Uiso 1 1 calc R
C5 C 0.08575(9) 0.19857(13) -0.05991(7) 0.0195(3) Uani 1 1 d .
C6 C 0.14098(8) 0.11516(13) -0.00559(7) 0.0178(3) Uani 1 1 d .
C7 C 0.04164(8) 0.14572(13) 0.07235(7) 0.0183(3) Uani 1 1 d .
C8 C -0.01715(9) 0.22629(14) 0.02254(7) 0.0204(3) Uani 1 1 d .
C9 C 0.00041(9) 0.25578(14) -0.04871(7) 0.0214(3) Uani 1 1 d .
C10 C -0.10107(9) 0.29354(16) 0.03650(8) 0.0302(3) Uani 1 1 d .
H10B H -0.1101 0.2576 0.0821 0.045 Uiso 1 1 calc R
H10A H -0.1514 0.2658 -0.0019 0.045 Uiso 1 1 calc R
H10C H -0.0955 0.4002 0.0383 0.045 Uiso 1 1 calc R
C11 C 0.03745(9) 0.11238(14) 0.14930(7) 0.0216(3) Uani 1 1 d .
H11A H 0.0581 0.0112 0.1615 0.026 Uiso 1 1 calc R
H11B H -0.0243 0.1190 0.1534 0.026 Uiso 1 1 calc R
C12 C 0.09472(9) 0.22006(14) 0.20283(7) 0.0200(3) Uani 1 1 d .
C13 C 0.08394(9) 0.37365(14) 0.19387(7) 0.0226(3) Uani 1 1 d .
H13 H 0.0406 0.4111 0.1550 0.027 Uiso 1 1 calc R
C14 C 0.13695(9) 0.47112(15) 0.24218(7) 0.0259(3) Uani 1 1 d .
H14 H 0.1292 0.5735 0.2355 0.031 Uiso 1 1 calc R
C15 C 0.20157(10) 0.41749(16) 0.30053(7) 0.0281(3) Uani 1 1 d .
H15 H 0.2369 0.4834 0.3331 0.034 Uiso 1 1 calc R
C16 C 0.21311(10) 0.26523(17) 0.31001(7) 0.0288(3) Uani 1 1 d .
H16 H 0.2566 0.2283 0.3489 0.035 Uiso 1 1 calc R
C17 C 0.15963(9) 0.16738(15) 0.26147(7) 0.0246(3) Uani 1 1 d .
H17 H 0.1675 0.0651 0.2684 0.029 Uiso 1 1 calc R

loop_
_atom_site_aniso_label
_atom_site_aniso_U_11
_atom_site_aniso_U_22
_atom_site_aniso_U_33
_atom_site_aniso_U_23
_atom_site_aniso_U_13
_atom_site_aniso_U_12
O1 0.0286(6) 0.0404(6) 0.0309(6) 0.0127(5) 0.0019(5) 0.0090(5)
O2 0.0189(5) 0.0210(5) 0.0183(5) 0.0008(4) 0.0063(4) 0.0030(4)
C1 0.0221(7) 0.0205(6) 0.0245(7) -0.0036(5) 0.0060(6) 0.0005(5)
C2 0.0253(7) 0.0256(7) 0.0302(8) -0.0093(6) 0.0138(6) -0.0046(6)
C3 0.0339(8) 0.0272(7) 0.0231(7) -0.0055(6) 0.0140(6) -0.0098(6)
C4 0.0304(8) 0.0230(7) 0.0188(7) -0.0006(5) 0.0051(6) -0.0062(6)
C5 0.0219(7) 0.0174(6) 0.0186(7) -0.0015(5) 0.0034(5) -0.0039(5)
C6 0.0206(7) 0.0164(6) 0.0170(6) -0.0033(5) 0.0060(5) -0.0039(5)
C7 0.0166(6) 0.0167(6) 0.0227(7) -0.0032(5) 0.0067(5) -0.0027(5)
C8 0.0173(7) 0.0181(6) 0.0257(7) -0.0025(5) 0.0050(5) -0.0010(5)
C9 0.0200(7) 0.0186(6) 0.0237(7) 0.0005(5) 0.0011(6) -0.0021(5)
C10 0.0211(7) 0.0341(8) 0.0354(8) 0.0005(6) 0.0071(6) 0.0046(6)
C11 0.0218(7) 0.0219(6) 0.0231(7) 0.0014(5) 0.0092(6) -0.0008(5)
C12 0.0213(7) 0.0242(7) 0.0182(7) -0.0008(5) 0.0121(5) -0.0001(5)
C13 0.0236(7) 0.0261(7) 0.0193(7) 0.0011(6) 0.0075(6) 0.0030(6)
C14 0.0319(8) 0.0239(7) 0.0244(7) -0.0017(6) 0.0112(6) -0.0003(6)
C15 0.0316(8) 0.0354(8) 0.0192(7) -0.0058(6) 0.0099(6) -0.0070(6)
C16 0.0276(8) 0.0409(8) 0.0179(7) 0.0040(6) 0.0053(6) 0.0017(6)
C17 0.0288(8) 0.0259(7) 0.0214(7) 0.0043(5) 0.0106(6) 0.0032(6)

loop_
_atom_type_symbol
_atom_type_description
_atom_type_scat_dispersion_real
_atom_type_scat_dispersion_imag
_atom_type_scat_source
C C 0.0033 0.0016 'International Tables Vol C Tables 4.2.6.8 and 6.1.1.4'
H H 0.0000 0.0000 'International Tables Vol C Tables 4.2.6.8 and 6.1.1.4'
O O 0.0106 0.0060 'International Tables Vol C Tables 4.2.6.8 and 6.1.1.4'

loop_
_geom_angle_atom_site_label_1
_geom_angle_atom_site_label_2
_geom_angle_atom_site_label_3
_geom_angle
C7 O2 C6 119.52(10)
C2 C1 C6 118.73(12)
C2 C1 H1 120.6
C6 C1 H1 120.6
C1 C2 C3 120.61(13)
C1 C2 H2 119.7
C3 C2 H2 119.7
C4 C3 C2 120.04(13)
C4 C3 H3 120.0
C2 C3 H3 120.0
C3 C4 C5 120.42(13)
C3 C4 H4 119.8
C5 C4 H4 119.8
C6 C5 C4 118.20(12)
C6 C5 C9 119.49(12)
C4 C5 C9 122.30(12)
O2 C6 C5 121.81(11)
O2 C6 C1 116.22(11)
C5 C6 C1 121.97(12)
C8 C7 O2 123.07(12)
C8 C7 C11 127.53(12)
O2 C7 C11 109.33(11)
C7 C8 C9 120.23(12)
C7 C8 C10 123.52(12)
C9 C8 C10 116.22(12)
O1 C9 C8 122.08(12)
O1 C9 C5 122.17(12)
C8 C9 C5 115.75(11)
C8 C10 H10B 109.5
C8 C10 H10A 109.5
H10B C10 H10A 109.5
C8 C10 H10C 109.5
H10B C10 H10C 109.5
H10A C10 H10C 109.5
C7 C11 C12 111.69(10)
C7 C11 H11A 109.3
C12 C11 H11A 109.3
C7 C11 H11B 109.3
C12 C11 H11B 109.3
H11A C11 H11B 107.9
C17 C12 C13 118.43(12)
C17 C12 C11 120.67(11)
C13 C12 C11 120.89(12)
C14 C13 C12 120.67(13)
C14 C13 H13 119.7
C12 C13 H13 119.7
C13 C14 C15 120.47(13)
C13 C14 H14 119.8
C15 C14 H14 119.8
C16 C15 C14 119.47(13)
C16 C15 H15 120.3
C14 C15 H15 120.3
C15 C16 C17 119.97(13)
C15 C16 H16 120.0
C17 C16 H16 120.0
C12 C17 C16 120.98(13)
C12 C17 H17 119.5
C16 C17 H17 119.5

loop_
_geom_bond_atom_site_label_1
_geom_bond_atom_site_label_2
_geom_bond_distance
O1 C9 1.2355(16)
O2 C7 1.3705(15)
O2 C6 1.3734(15)
C1 C2 1.3766(19)
C1 C6 1.3888(18)
C1 H1 0.9300
C2 C3 1.3979(19)
C2 H2 0.9300
C3 C4 1.374(2)
C3 H3 0.9300
C4 C5 1.4052(18)
C4 H4 0.9300
C5 C6 1.3864(18)
C5 C9 1.4661(19)
C7 C8 1.3499(18)
C7 C11 1.5013(18)
C8 C9 1.4584(18)
C8 C10 1.4992(19)
C10 H10B 0.9600
C10 H10A 0.9600
C10 H10C 0.9600
C11 C12 1.5195(18)
C11 H11A 0.9700
C11 H11B 0.9700
C12 C17 1.3873(18)
C12 C13 1.3919(18)
C13 C14 1.3818(19)
C13 H13 0.9300
C14 C15 1.384(2)
C14 H14 0.9300
C15 C16 1.382(2)
C15 H15 0.9300
C16 C17 1.389(2)
C16 H16 0.9300
C17 H17 0.9300
